data_1504123
loop_
_publ_author_name
'Haag, Benjamin'
'Peng, Zhihua'
'Knochel, Paul'

_publ_section_title
;
 Preparation of polyfunctional indazoles and heteroarylazo compounds using
 highly functionalized zinc reagents.
;
_journal_issue 19
_journal_name_full 'Organic letters'
_journal_page_first 4270
_journal_page_last 4273
_journal_paper_doi 10.1021/ol901585k
_journal_volume 11
_journal_year 2009
_chemical_formula_sum 'C21 H12 N2 O'
_chemical_formula_weight 308.33
_chemical_name_systematic
; 
 ? 
;
_space_group_IT_number 33
_symmetry_space_group_name_Hall 'P 2c -2n'
_symmetry_space_group_name_H-M 'P n a 21'
_atom_sites_solution_hydrogens geom
_atom_sites_solution_primary direct
_atom_sites_solution_secondary difmap
_audit_creation_method SHELXL-97
_cell_angle_alpha 90.00
_cell_angle_beta 90.00
_cell_angle_gamma 90.00
_cell_formula_units_Z 4
_cell_length_a 15.8840(9)
_cell_length_b 4.6260(2)
_cell_length_c 19.4181(10)
_cell_measurement_temperature 200(2)
_cell_volume 1426.83(13)
_computing_structure_refinement 'SHELXL-97 (Sheldrick, 1997)'
_computing_structure_solution 'SHELXS-97 (Sheldrick, 1990)'
_diffrn_ambient_temperature 200(2)
_diffrn_measured_fraction_theta_full 0.997
_diffrn_measured_fraction_theta_max 0.997
_diffrn_radiation_monochromator graphite
_diffrn_radiation_source 'fine-focus sealed tube'
_diffrn_radiation_type MoK\a
_diffrn_radiation_wavelength 0.71073
_diffrn_reflns_av_R_equivalents 0.0663
_diffrn_reflns_av_sigmaI/netI 0.0463
_diffrn_reflns_limit_h_max 18
_diffrn_reflns_limit_h_min -18
_diffrn_reflns_limit_k_max 5
_diffrn_reflns_limit_k_min -5
_diffrn_reflns_limit_l_max 22
_diffrn_reflns_limit_l_min -22
_diffrn_reflns_number 7787
_diffrn_reflns_theta_full 24.11
_diffrn_reflns_theta_max 24.11
_diffrn_reflns_theta_min 3.31
_exptl_absorpt_coefficient_mu 0.090
_exptl_crystal_density_diffrn 1.435
_exptl_crystal_density_method 'not measured'
_exptl_crystal_F_000 640
_refine_diff_density_max 0.287
_refine_diff_density_min -0.176
_refine_diff_density_rms 0.040
_refine_ls_abs_structure_details 'Flack H D (1983), Acta Cryst. A39, 876-881'
_refine_ls_abs_structure_Flack 1(4)
_refine_ls_extinction_method none
_refine_ls_goodness_of_fit_ref 1.020
_refine_ls_hydrogen_treatment mixed
_refine_ls_matrix_type full
_refine_ls_number_parameters 217
_refine_ls_number_reflns 1170
_refine_ls_number_restraints 1
_refine_ls_restrained_S_all 1.020
_refine_ls_R_factor_all 0.0641
_refine_ls_R_factor_gt 0.0415
_refine_ls_shift/su_max 0.319
_refine_ls_shift/su_mean 0.091
_refine_ls_structure_factor_coef Fsqd
_refine_ls_weighting_details 'calc w=1/[\s^2^(Fo^2^)+(0.0551P)^2^+0.0000P] where P=(Fo^2^+2Fc^2^)/3'
_refine_ls_weighting_scheme calc
_refine_ls_wR_factor_gt 0.0895
_refine_ls_wR_factor_ref 0.1008
_reflns_number_gt 862
_reflns_number_total 1170
_reflns_threshold_expression >2sigma(I)
_cod_data_source_file ol901585k_si_002.cif
_cod_data_source_block mn324
_cod_database_code 1504123

loop_
_symmetry_equiv_pos_as_xyz
'x, y, z'
'-x, -y, z+1/2'
'-x+1/2, y+1/2, z+1/2'
'x+1/2, -y+1/2, z'

loop_
_atom_site_label
_atom_site_type_symbol
_atom_site_fract_x
_atom_site_fract_y
_atom_site_fract_z
_atom_site_U_iso_or_equiv
_atom_site_adp_type
_atom_site_occupancy
_atom_site_symmetry_multiplicity
_atom_site_calc_flag
_atom_site_refinement_flags
O1 O 0.0042(3) 0.0301(13) 0.3770(3) 0.0480(17) Uani 1 1 d .
N1 N 0.0033(4) 0.0112(16) 0.1681(4) 0.0396(19) Uani 1 1 d .
N2 N 0.0043(4) 0.0315(15) 0.0979(3) 0.0332(16) Uani 1 1 d .
C1 C 0.0671(5) 0.2400(19) 0.3914(4) 0.0350(18) Uani 1 1 d .
C2 C 0.1017(5) 0.3331(17) 0.3296(4) 0.036(2) Uani 1 1 d .
C3 C 0.1654(5) 0.549(2) 0.3346(5) 0.035(2) Uani 1 1 d .
H3 H 0.1910 0.6271 0.2945 0.043 Uiso 1 1 calc R
C4 C 0.1887(5) 0.6393(19) 0.3989(4) 0.038(2) Uani 1 1 d .
H4 H 0.2322 0.7794 0.4024 0.045 Uiso 1 1 calc R
C5 C 0.1532(5) 0.541(2) 0.4580(6) 0.048(2) Uani 1 1 d .
H5 H 0.1719 0.6138 0.5011 0.057 Uiso 1 1 calc R
C6 C 0.0877(5) 0.3280(18) 0.4561(4) 0.043(2) Uani 1 1 d .
H6 H 0.0611 0.2551 0.4964 0.051 Uiso 1 1 calc R
C7 C 0.0632(5) 0.226(2) 0.0871(4) 0.0353(19) Uani 1 1 d .
C8 C 0.1018(5) 0.3404(16) 0.1480(4) 0.0274(19) Uani 1 1 d .
C9 C 0.1653(5) 0.5445(19) 0.1438(5) 0.036(2) Uani 1 1 d .
H9 H 0.1919 0.6145 0.1843 0.043 Uiso 1 1 calc R
C10 C 0.1893(6) 0.644(2) 0.0804(5) 0.043(2) Uani 1 1 d .
H10 H 0.2315 0.7888 0.0767 0.052 Uiso 1 1 calc R
C11 C 0.1504(5) 0.5277(19) 0.0191(5) 0.040(2) Uani 1 1 d .
H11 H 0.1682 0.5971 -0.0246 0.048 Uiso 1 1 calc R
C12 C 0.0917(5) 0.3303(18) 0.0217(4) 0.042(2) Uani 1 1 d .
H12 H 0.0679 0.2563 -0.0196 0.051 Uiso 1 1 calc R
C13 C -0.0548(5) -0.1757(17) 0.2757(4) 0.032(2) Uani 1 1 d .
C14 C -0.0551(5) -0.1829(19) 0.2038(4) 0.037(2) Uani 1 1 d .
C15 C -0.1101(5) -0.3557(19) 0.1670(6) 0.046(2) Uani 1 1 d .
H15 H -0.1098 -0.3524 0.1180 0.055 Uiso 1 1 calc R
C16 C -0.1641(6) -0.529(2) 0.2012(7) 0.051(3) Uani 1 1 d .
H16 H -0.2026 -0.6453 0.1759 0.061 Uiso 1 1 calc R
C17 C -0.1645(5) -0.541(2) 0.2731(6) 0.046(3) Uani 1 1 d .
H17 H -0.2015 -0.6695 0.2964 0.055 Uiso 1 1 calc R
C18 C -0.1099(5) -0.3613(19) 0.3107(6) 0.044(2) Uani 1 1 d .
H18 H -0.1103 -0.3656 0.3597 0.053 Uiso 1 1 calc R
C19 C 0.0008(4) 0.0072(16) 0.3076(4) 0.0262(19) Uani 1 1 d .
C20 C 0.0596(4) 0.1898(18) 0.2762(4) 0.030(2) Uani 1 1 d .
C21 C 0.0586(5) 0.1846(18) 0.2027(4) 0.031(2) Uani 1 1 d .

loop_
_atom_site_aniso_label
_atom_site_aniso_U_11
_atom_site_aniso_U_22
_atom_site_aniso_U_33
_atom_site_aniso_U_23
_atom_site_aniso_U_13
_atom_site_aniso_U_12
O1 0.049(3) 0.052(4) 0.043(4) 0.005(3) 0.007(3) -0.013(3)
N1 0.040(4) 0.040(4) 0.040(4) 0.006(3) 0.006(3) -0.007(3)
N2 0.040(4) 0.029(4) 0.031(4) -0.002(3) 0.002(3) 0.007(3)
C1 0.026(4) 0.024(4) 0.055(5) -0.001(4) -0.003(4) 0.003(3)
C2 0.035(4) 0.030(6) 0.044(5) -0.003(4) -0.007(4) 0.007(4)
C3 0.033(5) 0.040(5) 0.033(5) 0.000(4) 0.003(4) 0.004(4)
C4 0.034(4) 0.034(5) 0.046(5) 0.000(4) -0.011(4) -0.002(4)
C5 0.048(5) 0.040(5) 0.055(6) -0.001(5) -0.007(5) 0.000(4)
C6 0.037(4) 0.042(5) 0.049(5) 0.009(5) 0.016(4) 0.006(4)
C7 0.042(4) 0.038(5) 0.026(4) -0.005(4) 0.002(4) 0.001(4)
C8 0.028(4) 0.029(5) 0.026(4) -0.002(4) -0.003(3) 0.005(3)
C9 0.040(5) 0.031(5) 0.038(5) -0.002(5) 0.002(4) 0.001(4)
C10 0.045(5) 0.046(6) 0.040(5) 0.001(5) -0.006(4) -0.005(4)
C11 0.052(5) 0.049(6) 0.018(4) 0.006(4) 0.008(4) 0.006(5)
C12 0.064(5) 0.046(6) 0.016(4) 0.002(4) 0.010(4) -0.001(4)
C13 0.034(5) 0.025(5) 0.036(5) 0.006(4) 0.002(4) -0.001(4)
C14 0.021(4) 0.030(6) 0.060(6) 0.005(4) 0.005(4) 0.005(4)
C15 0.044(5) 0.042(6) 0.052(6) -0.013(5) -0.004(4) 0.004(4)
C16 0.034(6) 0.044(6) 0.074(9) -0.008(5) -0.007(5) 0.007(4)
C17 0.032(5) 0.025(5) 0.081(8) 0.009(4) 0.002(5) -0.009(3)
C18 0.035(4) 0.041(6) 0.056(6) -0.001(5) 0.004(4) 0.004(4)
C19 0.022(4) 0.023(5) 0.034(4) 0.010(3) 0.006(3) 0.008(3)
C20 0.022(4) 0.032(5) 0.036(5) 0.006(4) 0.007(4) 0.006(3)
C21 0.036(5) 0.022(5) 0.035(5) 0.002(4) 0.004(4) -0.001(4)

loop_
_atom_type_symbol
_atom_type_description
_atom_type_scat_dispersion_real
_atom_type_scat_dispersion_imag
_atom_type_scat_source
C C 0.0033 0.0016 'International Tables Vol C Tables 4.2.6.8 and 6.1.1.4'
H H 0.0000 0.0000 'International Tables Vol C Tables 4.2.6.8 and 6.1.1.4'
N N 0.0061 0.0033 'International Tables Vol C Tables 4.2.6.8 and 6.1.1.4'
O O 0.0106 0.0060 'International Tables Vol C Tables 4.2.6.8 and 6.1.1.4'

loop_
_geom_angle_atom_site_label_1
_geom_angle_atom_site_label_2
_geom_angle_atom_site_label_3
_geom_angle
C19 O1 C1 106.2(6)
N2 N1 C21 116.3(7)
N2 N1 C14 121.4(7)
C21 N1 C14 122.3(7)
C7 N2 N1 102.4(7)
C6 C1 C2 127.6(8)
C6 C1 O1 123.8(8)
C2 C1 O1 108.6(7)
C1 C2 C20 107.8(7)
C1 C2 C3 116.1(8)
C20 C2 C3 136.1(8)
C4 C3 C2 118.0(8)
C4 C3 H3 121.1
C2 C3 H3 121.0
C5 C4 C3 123.8(8)
C5 C4 H4 118.1
C3 C4 H4 118.1
C4 C5 C6 120.7(9)
C4 C5 H5 119.7
C6 C5 H5 119.6
C1 C6 C5 113.8(8)
C1 C6 H6 123.1
C5 C6 H6 123.1
N2 C7 C12 126.6(8)
N2 C7 C8 115.1(7)
C12 C7 C8 118.3(8)
C9 C8 C7 120.9(8)
C9 C8 C21 136.5(7)
C7 C8 C21 102.6(7)
C10 C9 C8 119.1(8)
C10 C9 H9 120.4
C8 C9 H9 120.5
C9 C10 C11 119.8(8)
C9 C10 H10 120.1
C11 C10 H10 120.1
C12 C11 C10 122.2(8)
C12 C11 H11 118.9
C10 C11 H11 118.9
C11 C12 C7 119.7(8)
C11 C12 H12 120.1
C7 C12 H12 120.2
C19 C13 C14 117.9(9)
C19 C13 C18 124.2(8)
C14 C13 C18 117.9(10)
C15 C14 C13 122.2(10)
C15 C14 N1 120.7(8)
C13 C14 N1 117.1(9)
C16 C15 C14 119.4(11)
C16 C15 H15 120.3
C14 C15 H15 120.2
C15 C16 C17 121.2(12)
C15 C16 H16 119.4
C17 C16 H16 119.4
C16 C17 C18 119.6(11)
C16 C17 H17 120.2
C18 C17 H17 120.2
C13 C18 C17 119.7(10)
C13 C18 H18 120.2
C17 C18 H18 120.1
O1 C19 C13 121.6(7)
O1 C19 C20 111.1(7)
C13 C19 C20 127.3(7)
C19 C20 C2 106.3(7)
C19 C20 C21 114.7(9)
C2 C20 C21 139.0(10)
N1 C21 C20 120.6(9)
N1 C21 C8 103.6(6)
C20 C21 C8 135.6(9)

loop_
_geom_bond_atom_site_label_1
_geom_bond_atom_site_label_2
_geom_bond_distance
O1 C19 1.352(7)
O1 C1 1.422(10)
N1 N2 1.366(8)
N1 C21 1.366(11)
N1 C14 1.465(11)
N2 C7 1.317(11)
C1 C6 1.361(11)
C1 C2 1.389(12)
C2 C20 1.402(11)
C2 C3 1.424(11)
C3 C4 1.368(13)
C3 H3 0.9500
C4 C5 1.357(13)
C4 H4 0.9500
C5 C6 1.432(12)
C5 H5 0.9500
C6 H6 0.9500
C7 C12 1.431(11)
C7 C8 1.434(12)
C8 C9 1.384(11)
C8 C21 1.455(11)
C9 C10 1.369(14)
C9 H9 0.9500
C10 C11 1.445(13)
C10 H10 0.9500
C11 C12 1.307(12)
C11 H11 0.9500
C12 H12 0.9500
C13 C19 1.370(11)
C13 C14 1.398(4)
C13 C18 1.402(12)
C14 C15 1.382(12)
C15 C16 1.349(15)
C15 H15 0.9500
C16 C17 1.398(5)
C16 H16 0.9500
C17 C18 1.407(14)
C17 H17 0.9500
C18 H18 0.9500
C19 C20 1.400(11)
C20 C21 1.427(4)

loop_
_geom_torsion_atom_site_label_1
_geom_torsion_atom_site_label_2
_geom_torsion_atom_site_label_3
_geom_torsion_atom_site_label_4
_geom_torsion
C21 N1 N2 C7 0.3(9)
C14 N1 N2 C7 179.3(8)
C19 O1 C1 C6 178.4(7)
C19 O1 C1 C2 -1.5(8)
C6 C1 C2 C20 -178.3(7)
O1 C1 C2 C20 1.5(9)
C6 C1 C2 C3 -0.8(12)
O1 C1 C2 C3 179.0(6)
C1 C2 C3 C4 1.7(11)
C20 C2 C3 C4 178.3(8)
C2 C3 C4 C5 -1.6(12)
C3 C4 C5 C6 0.5(12)
C2 C1 C6 C5 -0.3(12)
O1 C1 C6 C5 179.9(7)
C4 C5 C6 C1 0.5(12)
N1 N2 C7 C12 179.3(8)
N1 N2 C7 C8 -0.6(8)
N2 C7 C8 C9 179.3(7)
C12 C7 C8 C9 -0.5(11)
N2 C7 C8 C21 0.6(9)
C12 C7 C8 C21 -179.3(7)
C7 C8 C9 C10 2.1(11)
C21 C8 C9 C10 -179.7(8)
C8 C9 C10 C11 -2.2(12)
C9 C10 C11 C12 0.7(12)
C10 C11 C12 C7 0.9(13)
N2 C7 C12 C11 179.2(9)
C8 C7 C12 C11 -1.0(11)
C19 C13 C14 C15 -178.6(5)
C18 C13 C14 C15 2.9(16)
C19 C13 C14 N1 -1.1(15)
C18 C13 C14 N1 -179.6(5)
N2 N1 C14 C15 1.2(12)
C21 N1 C14 C15 -179.9(7)
N2 N1 C14 C13 -176.3(8)
C21 N1 C14 C13 2.6(14)
C13 C14 C15 C16 -1.6(14)
N1 C14 C15 C16 -179.0(7)
C14 C15 C16 C17 -1.1(15)
C15 C16 C17 C18 2.4(19)
C19 C13 C18 C17 180.0(7)
C14 C13 C18 C17 -1.6(13)
C16 C17 C18 C13 -1.0(15)
C1 O1 C19 C13 -179.2(7)
C1 O1 C19 C20 0.9(8)
C14 C13 C19 O1 179.0(8)
C18 C13 C19 O1 -2.6(12)
C14 C13 C19 C20 -1.0(15)
C18 C13 C19 C20 177.4(7)
O1 C19 C20 C2 0.1(9)
C13 C19 C20 C2 -179.9(7)
O1 C19 C20 C21 -178.4(8)
C13 C19 C20 C21 1.6(14)
C1 C2 C20 C19 -1.0(9)
C3 C2 C20 C19 -177.8(8)
C1 C2 C20 C21 176.9(12)
C3 C2 C20 C21 0.1(19)
N2 N1 C21 C20 176.9(8)
C14 N1 C21 C20 -2.0(14)
N2 N1 C21 C8 0.0(9)
C14 N1 C21 C8 -178.9(6)
C19 C20 C21 N1 0.0(15)
C2 C20 C21 N1 -177.8(7)
C19 C20 C21 C8 175.7(6)
C2 C20 C21 C8 -2(2)
C9 C8 C21 N1 -178.8(8)
C7 C8 C21 N1 -0.3(8)
C9 C8 C21 C20 5.1(18)
C7 C8 C21 C20 -176.5(11)
